data_7054274
loop_
_publ_author_name
'Das, Sudipta'
'Banerjee, Arnab'
'Lohar, Sisir'
'Sarkar, Bidisha'
'Mukhopadhyay, Subhra Kanti'
'Matalobos, Jes\'us Sanmart\'in'
'Sahana, Animesh'
'Das, Debasis'

_publ_section_title
;
 2-(2-Pyridyl) benzimidazole-based ternary Mn(ii) complex as an arsenate
 selective turn-on fluorescence probe: ppb level determination and cell
 imaging studies
;
_journal_issue 7
_journal_name_full 'New Journal of Chemistry'
_journal_page_first 2744
_journal_paper_doi 10.1039/c3nj01514a
_journal_volume 38
_journal_year 2014
_chemical_compound_source 'synthesis as described'
_chemical_formula_moiety '2(C25 H19 Mn N7 O2), H2 O'
_chemical_formula_sum 'C50 H40 Mn2 N14 O5'
_chemical_formula_weight 1026.84
_chemical_name_systematic
;
?
;
_space_group_IT_number 14
_symmetry_cell_setting monoclinic
_symmetry_Int_Tables_number 14
_symmetry_space_group_name_Hall '-P 2yn'
_symmetry_space_group_name_H-M 'P 1 21/n 1'
_atom_sites_solution_hydrogens geom
_atom_sites_solution_primary direct
_atom_sites_solution_secondary difmap
_audit_conform_dict_location ftp://ftp.iucr.org/pub/cif_core.dic
_audit_conform_dict_name cif_core.dic
_audit_conform_dict_version 2.4
_audit_creation_date 2012-02-20T13:34:23-00:00
_audit_creation_method 'WinGX routine CIF_UPDATE'
_cell_angle_alpha 90
_cell_angle_beta 113.548(3)
_cell_angle_gamma 90
_cell_formula_units_Z 2
_cell_length_a 12.1441(7)
_cell_length_b 13.9323(8)
_cell_length_c 14.4271(8)
_cell_measurement_reflns_used 1969
_cell_measurement_temperature 100(2)
_cell_measurement_theta_max 25.03
_cell_measurement_theta_min 2.36
_cell_measurement_wavelength 0.71073
_cell_volume 2237.7(2)
_computing_cell_refinement 'APPEX2 (BRUKER AXS, 2005)'
_computing_data_collection 'APPEX2 (BRUKER AXS, 2005)'
_computing_data_reduction 'APPEX2 (BRUKER AXS, 2005)'
_computing_molecular_graphics 'Ortep-3 for Windows (Farrugia, 1997)'
_computing_publication_material 'WinGX publication routines (Farrugia, 1999)'
_computing_structure_refinement 'SHELXL-97 (Sheldrick, 2008)'
_computing_structure_solution 'SIR97 (Giacovazzo et al, 1997)'
_diffrn_ambient_temperature 100(2)
_diffrn_measured_fraction_theta_full 1
_diffrn_measured_fraction_theta_max 1
_diffrn_measurement_device 'four-circle diffractometer'
_diffrn_measurement_device_type 'BRUKER APPEX-II CCD'
_diffrn_measurement_method 'omega and phi scans'
_diffrn_radiation_monochromator graphite
_diffrn_radiation_probe x-ray
_diffrn_radiation_source 'fine-focus sealed tube'
_diffrn_radiation_type MoK\a
_diffrn_radiation_wavelength 0.7107
_diffrn_reflns_av_R_equivalents 0.0626
_diffrn_reflns_av_unetI/netI 0.0542
_diffrn_reflns_limit_h_max 13
_diffrn_reflns_limit_h_min -14
_diffrn_reflns_limit_k_max 17
_diffrn_reflns_limit_k_min 0
_diffrn_reflns_limit_l_max 17
_diffrn_reflns_limit_l_min 0
_diffrn_reflns_number 25840
_diffrn_reflns_theta_full 26.02
_diffrn_reflns_theta_max 26.02
_diffrn_reflns_theta_min 1.86
_exptl_absorpt_coefficient_mu 0.633
_exptl_absorpt_correction_T_max 1
_exptl_absorpt_correction_T_min 0.8531
_exptl_absorpt_correction_type multi-scan
_exptl_absorpt_process_details 'BRUKER SADABS'
_exptl_crystal_colour colourless
_exptl_crystal_density_diffrn 1.524
_exptl_crystal_density_method 'not measured'
_exptl_crystal_description prism
_exptl_crystal_F_000 1056
_exptl_crystal_size_max 0.40
_exptl_crystal_size_mid 0.35
_exptl_crystal_size_min 0.06
_refine_diff_density_max 0.91
_refine_diff_density_min -0.791
_refine_diff_density_rms 0.074
_refine_ls_extinction_method none
_refine_ls_goodness_of_fit_ref 1.019
_refine_ls_hydrogen_treatment mixed
_refine_ls_matrix_type full
_refine_ls_number_parameters 428
_refine_ls_number_reflns 4395
_refine_ls_number_restraints 85
_refine_ls_restrained_S_all 1.011
_refine_ls_R_factor_all 0.0995
_refine_ls_R_factor_gt 0.0596
_refine_ls_shift/su_max 0
_refine_ls_shift/su_mean 0
_refine_ls_structure_factor_coef Fsqd
_refine_ls_weighting_details 'calc w=1/[\s^2^(Fo^2^)+(0.0342P)^2^+6.2218P] where P=(Fo^2^+2Fc^2^)/3'
_refine_ls_weighting_scheme calc
_refine_ls_wR_factor_gt 0.1197
_refine_ls_wR_factor_ref 0.1377
_reflns_number_gt 2995
_reflns_number_total 4395
_reflns_threshold_expression >2\s(I)
_cod_data_source_file c3nj01514a2.cif
_cod_data_source_block be15jea1n
_cod_depositor_comments 'Adding full bibliography for 7054274.cif.'
_cod_original_sg_symbol_H-M 'P 21/n'
_cod_database_code 7054274

loop_
_symmetry_equiv_pos_as_xyz
'x, y, z'
'-x+1/2, y+1/2, -z+1/2'
'-x, -y, -z'
'x-1/2, -y-1/2, z-1/2'

loop_
_atom_site_label
_atom_site_type_symbol
_atom_site_fract_x
_atom_site_fract_y
_atom_site_fract_z
_atom_site_U_iso_or_equiv
_atom_site_adp_type
_atom_site_occupancy
_atom_site_symmetry_multiplicity
_atom_site_calc_flag
_atom_site_refinement_flags
_atom_site_disorder_assembly
_atom_site_disorder_group
Mn1 Mn 0.77762(5) 0.70568(4) 0.37365(4) 0.03036(19) Uani 1 1 d . . .
N4 N 0.7695(3) 0.7194(3) 0.5322(3) 0.0301(9) Uani 0.8540(19) 1 d PD A 1
C13 C 0.6878(4) 0.6798(3) 0.5624(4) 0.0302(12) Uani 0.8540(19) 1 d PD A 1
H13 H 0.6286 0.6408 0.517 0.036 Uiso 0.8540(19) 1 calc PR A 1
C14 C 0.6871(4) 0.6939(4) 0.6564(4) 0.0341(12) Uani 0.8540(19) 1 d PD A 1
H14 H 0.6292 0.6653 0.6742 0.041 Uiso 0.8540(19) 1 calc PR A 1
C15 C 0.7760(5) 0.7525(4) 0.7243(4) 0.0381(12) Uani 0.8540(19) 1 d PD A 1
H15 H 0.7785 0.7641 0.7886 0.046 Uiso 0.8540(19) 1 calc PR A 1
C16 C 0.8605(5) 0.7930(5) 0.6938(4) 0.0278(11) Uani 0.8540(19) 1 d PD A 1
H16 H 0.9208 0.8321 0.7378 0.033 Uiso 0.8540(19) 1 calc PR A 1
C17 C 0.8550(4) 0.7752(3) 0.5984(3) 0.0257(10) Uani 0.8540(19) 1 d PD A 1
C18 C 0.9370(4) 0.8167(4) 0.5594(3) 0.0213(9) Uani 0.8540(19) 1 d PD A 1
N5 N 0.9239(3) 0.8052(3) 0.4630(3) 0.0269(8) Uani 0.8540(19) 1 d PD A 1
C19 C 1.0118(4) 0.8590(3) 0.4517(3) 0.0256(10) Uani 0.8540(19) 1 d PD A 1
C20 C 1.0396(7) 0.8764(6) 0.3688(4) 0.0259(11) Uani 0.8540(19) 1 d PD A 1
H20 H 0.996 0.8477 0.3066 0.031 Uiso 0.8540(19) 1 calc PR A 1
C21 C 1.1337(4) 0.9373(4) 0.3812(4) 0.0310(11) Uani 0.8540(19) 1 d PD A 1
H21 H 1.1535 0.9495 0.3264 0.037 Uiso 0.8540(19) 1 calc PR A 1
C22 C 1.2006(4) 0.9813(3) 0.4740(4) 0.0321(11) Uani 0.8540(19) 1 d PD A 1
H22 H 1.2633 1.0223 0.4792 0.039 Uiso 0.8540(19) 1 calc PR A 1
C23 C 1.1757(4) 0.9655(3) 0.5560(4) 0.0295(11) Uani 0.8540(19) 1 d PD A 1
H23 H 1.2204 0.995 0.6174 0.035 Uiso 0.8540(19) 1 calc PR A 1
C24 C 1.0823(5) 0.9043(5) 0.5462(3) 0.0237(11) Uani 0.8540(19) 1 d PD A 1
N6 N 1.0315(3) 0.8746(3) 0.6108(3) 0.0269(8) Uani 0.8540(19) 1 d PD A 1
H6 H 1.0556 0.8901 0.6735 0.032 Uiso 0.8540(19) 1 calc PR A 1
N4B N 0.9668(16) 0.8253(15) 0.4257(9) 0.0301(9) Uani 0.1460(19) 1 d PD A 2
C13B C 1.025(4) 0.864(4) 0.3719(15) 0.0302(12) Uani 0.1460(19) 1 d PD A 2
H13B H 0.9961 0.85 0.3031 0.036 Uiso 0.1460(19) 1 calc PR A 2
C14B C 1.124(2) 0.921(2) 0.4130(14) 0.0341(12) Uani 0.1460(19) 1 d PD A 2
H14B H 1.1636 0.9444 0.3738 0.041 Uiso 0.1460(19) 1 calc PR A 2
C15B C 1.165(2) 0.945(2) 0.5153(14) 0.0381(12) Uani 0.1460(19) 1 d PD A 2
H15B H 1.2324 0.9827 0.5464 0.046 Uiso 0.1460(19) 1 calc PR A 2
C16B C 1.101(3) 0.909(3) 0.5697(15) 0.0278(11) Uani 0.1460(19) 1 d PD A 2
H16B H 1.1242 0.9262 0.6372 0.033 Uiso 0.1460(19) 1 calc PR A 2
C17B C 1.0048(13) 0.8497(14) 0.5235(9) 0.0257(10) Uani 0.1460(19) 1 d PD A 2
C18B C 0.9304(15) 0.8139(17) 0.5731(9) 0.0213(9) Uani 0.1460(19) 1 d PD A 2
N5B N 0.8288(12) 0.7641(13) 0.5239(8) 0.0269(8) Uani 0.1460(19) 1 d PD A 2
C19B C 0.7781(13) 0.7488(15) 0.5919(9) 0.0256(10) Uani 0.1460(19) 1 d PD A 2
C20B C 0.6735(19) 0.702(2) 0.5835(14) 0.0259(11) Uani 0.1460(19) 1 d PD A 2
H20B H 0.6236 0.6733 0.5232 0.031 Uiso 0.1460(19) 1 calc PR A 2
C21B C 0.6457(18) 0.700(2) 0.6671(14) 0.0310(11) Uani 0.1460(19) 1 d PD A 2
H21B H 0.5762 0.6688 0.6629 0.037 Uiso 0.1460(19) 1 calc PR A 2
C22B C 0.7188(16) 0.7440(17) 0.7583(12) 0.0321(11) Uani 0.1460(19) 1 d PD A 2
H22B H 0.6981 0.7395 0.8136 0.039 Uiso 0.1460(19) 1 calc PR A 2
C23B C 0.8189(15) 0.7926(17) 0.7674(10) 0.0295(11) Uani 0.1460(19) 1 d PD A 2
H23B H 0.8658 0.8232 0.8276 0.035 Uiso 0.1460(19) 1 calc PR A 2
C24B C 0.8497(19) 0.796(2) 0.6852(12) 0.0237(11) Uani 0.1460(19) 1 d PD A 2
N6B N 0.9465(12) 0.8311(13) 0.6701(8) 0.0269(8) Uani 0.1460(19) 1 d PD A 2
H6B H 1.0074 0.8596 0.7149 0.032 Uiso 0.1460(19) 1 calc PR A 2
N1 N 0.8012(3) 0.7276(3) 0.2251(3) 0.0247(8) Uani 0.8540(19) 1 d PD A 1
C1 C 0.8798(5) 0.6824(4) 0.1969(5) 0.0339(14) Uani 0.8540(19) 1 d PD A 1
H1 H 0.9297 0.6361 0.2396 0.041 Uiso 0.8540(19) 1 calc PR A 1
C2 C 0.8897(5) 0.7017(5) 0.1071(4) 0.0418(14) Uani 0.8540(19) 1 d PD A 1
H2 H 0.9462 0.6695 0.0902 0.05 Uiso 0.8540(19) 1 calc PR A 1
C3 C 0.8159(5) 0.7689(4) 0.0428(4) 0.0471(14) Uani 0.8540(19) 1 d PD A 1
H3 H 0.8203 0.7812 -0.019 0.057 Uiso 0.8540(19) 1 calc PR A 1
C4 C 0.7354(8) 0.8180(7) 0.0700(6) 0.0409(18) Uani 0.8540(19) 1 d PD A 1
H4 H 0.6864 0.8652 0.0281 0.049 Uiso 0.8540(19) 1 calc PR A 1
C5 C 0.7287(4) 0.7954(3) 0.1622(3) 0.0253(9) Uani 0.8540(19) 1 d PD A 1
C6 C 0.6450(12) 0.8418(11) 0.1991(7) 0.0247(10) Uani 0.8540(19) 1 d PD A 1
N2 N 0.6514(3) 0.8197(2) 0.2914(3) 0.0231(8) Uani 0.8540(19) 1 d PD A 1
C7 C 0.5625(4) 0.8764(3) 0.3011(3) 0.0235(10) Uani 0.8540(19) 1 d PD A 1
C8 C 0.5264(7) 0.8860(5) 0.3818(5) 0.0318(13) Uani 0.8540(19) 1 d PD A 1
H8 H 0.5644 0.852 0.4417 0.038 Uiso 0.8540(19) 1 calc PR A 1
C9 C 0.4332(5) 0.9474(4) 0.3690(4) 0.0329(12) Uani 0.8540(19) 1 d PD A 1
H9 H 0.4071 0.955 0.4211 0.039 Uiso 0.8540(19) 1 calc PR A 1
C10 C 0.3763(4) 0.9990(4) 0.2784(4) 0.0398(13) Uani 0.8540(19) 1 d PD A 1
H10 H 0.3135 1.0403 0.2721 0.048 Uiso 0.8540(19) 1 calc PR A 1
C11 C 0.4111(4) 0.9899(3) 0.1987(4) 0.0364(12) Uani 0.8540(19) 1 d PD A 1
H11 H 0.3723 1.0239 0.139 0.044 Uiso 0.8540(19) 1 calc PR A 1
C12 C 0.5068(5) 0.9279(6) 0.2103(4) 0.0256(12) Uani 0.8540(19) 1 d PD A 1
N3 N 0.5612(3) 0.9063(3) 0.1453(3) 0.0269(8) Uani 0.8540(19) 1 d PD A 1
N1B N 0.6104(19) 0.8345(16) 0.3319(14) 0.0247(8) Uani 0.1460(19) 1 d PD A 2
C1B C 0.546(4) 0.867(4) 0.382(3) 0.0339(14) Uani 0.1460(19) 1 d PD A 2
H1B H 0.5685 0.8455 0.4481 0.041 Uiso 0.1460(19) 1 calc PR A 2
C2B C 0.451(3) 0.930(3) 0.347(3) 0.0418(14) Uani 0.1460(19) 1 d PD A 2
H2B H 0.4104 0.9475 0.3869 0.05 Uiso 0.1460(19) 1 calc PR A 2
C3B C 0.417(3) 0.966(2) 0.250(2) 0.0471(14) Uani 0.1460(19) 1 d PD A 2
H3B H 0.3545 1.0097 0.2221 0.057 Uiso 0.1460(19) 1 calc PR A 2
C4B C 0.484(4) 0.934(4) 0.198(3) 0.0409(18) Uani 0.1460(19) 1 d PD A 2
H4B H 0.4628 0.955 0.1321 0.049 Uiso 0.1460(19) 1 calc PR A 2
C5B C 0.5816(19) 0.8708(16) 0.2393(15) 0.0253(9) Uani 0.1460(19) 1 d PD A 2
C6B C 0.661(8) 0.835(7) 0.191(4) 0.0247(10) Uani 0.1460(19) 1 d PD A 2
N2B N 0.7459(16) 0.7680(14) 0.2375(13) 0.0231(8) Uani 0.1460(19) 1 d PD A 2
C7B C 0.7992(18) 0.7577(16) 0.1717(15) 0.0235(10) Uani 0.1460(19) 1 d PD A 2
C8B C 0.897(3) 0.700(3) 0.177(2) 0.0318(13) Uani 0.1460(19) 1 d PD A 2
H8B H 0.9405 0.6661 0.2359 0.038 Uiso 0.1460(19) 1 calc PR A 2
C9B C 0.926(3) 0.696(2) 0.096(2) 0.0329(12) Uani 0.1460(19) 1 d PD A 2
H9B H 0.9851 0.6536 0.096 0.039 Uiso 0.1460(19) 1 calc PR A 2
C10B C 0.869(2) 0.7553(18) 0.012(2) 0.0398(13) Uani 0.1460(19) 1 d PD A 2
H10B H 0.893 0.7544 -0.0419 0.048 Uiso 0.1460(19) 1 calc PR A 2
C11B C 0.777(2) 0.8146(19) 0.0076(19) 0.0364(12) Uani 0.1460(19) 1 d PD A 2
H11B H 0.7457 0.8598 -0.0438 0.044 Uiso 0.1460(19) 1 calc PR A 2
C12B C 0.730(4) 0.807(4) 0.082(3) 0.0256(12) Uani 0.1460(19) 1 d PD A 2
N3B N 0.6472(16) 0.8646(14) 0.0983(13) 0.0269(8) Uani 0.1460(19) 1 d PD A 2
N7 N 0.6483(3) 0.5864(3) 0.3297(2) 0.0310(8) Uani 1 1 d . A .
C25 C 0.5990(5) 0.5322(4) 0.3508(3) 0.0526(14) Uani 1 1 d . . .
O3 O 0.5389(4) 0.4705(3) 0.3751(3) 0.0835(13) Uani 1 1 d . A .
O1 O 0.9231(3) 0.5970(2) 0.4297(2) 0.0414(8) Uani 1 1 d D A .
H1O H 0.956(4) 0.593(3) 0.4916(15) 0.05 Uiso 1 1 d D . .
H2O H 0.912(4) 0.5419(18) 0.407(3) 0.05 Uiso 1 1 d D . .
O2 O 0.3818(11) 0.5787(9) 0.4115(8) 0.114(4) Uani 0.5 1 d PD . .
H3O H 0.419(13) 0.547(11) 0.384(9) 0.136 Uiso 0.5 1 d PD . .
H4O H 0.417(12) 0.561(11) 0.472(4) 0.136 Uiso 0.5 1 d PD . .

loop_
_atom_site_aniso_label
_atom_site_aniso_U_11
_atom_site_aniso_U_22
_atom_site_aniso_U_33
_atom_site_aniso_U_23
_atom_site_aniso_U_13
_atom_site_aniso_U_12
Mn1 0.0301(3) 0.0301(3) 0.0198(3) -0.0036(3) -0.0016(2) 0.0068(3)
N4 0.029(2) 0.027(2) 0.029(2) 0.0012(17) 0.0075(17) 0.0034(17)
C13 0.025(2) 0.027(3) 0.037(3) 0.002(2) 0.011(2) -0.006(2)
C14 0.036(3) 0.028(3) 0.043(3) 0.005(2) 0.022(2) 0.006(2)
C15 0.047(3) 0.034(3) 0.031(3) 0.006(2) 0.014(2) 0.012(2)
C16 0.028(2) 0.029(3) 0.022(2) 0.001(2) 0.0057(19) 0.006(2)
C17 0.025(2) 0.021(2) 0.024(2) 0.0031(18) 0.0035(18) 0.0082(18)
C18 0.0212(18) 0.0174(19) 0.0173(19) -0.0015(16) -0.0009(15) 0.0032(15)
N5 0.0248(18) 0.025(2) 0.028(2) -0.0004(17) 0.0066(15) 0.0008(16)
C19 0.025(2) 0.018(2) 0.028(2) 0.0023(19) 0.0042(19) 0.0036(18)
C20 0.026(3) 0.026(4) 0.021(2) -0.003(2) 0.0049(18) 0.002(2)
C21 0.027(2) 0.028(3) 0.035(3) -0.002(2) 0.009(2) 0.002(2)
C22 0.026(2) 0.024(2) 0.040(3) -0.003(2) 0.007(2) 0.002(2)
C23 0.022(2) 0.024(3) 0.035(3) 0.000(2) 0.004(2) 0.0050(19)
C24 0.024(3) 0.018(2) 0.026(3) -0.001(2) 0.008(2) 0.003(2)
N6 0.0273(19) 0.026(2) 0.0213(18) -0.0018(15) 0.0027(15) 0.0033(16)
N4B 0.029(2) 0.027(2) 0.029(2) 0.0012(17) 0.0075(17) 0.0034(17)
C13B 0.025(2) 0.027(3) 0.037(3) 0.002(2) 0.011(2) -0.006(2)
C14B 0.036(3) 0.028(3) 0.043(3) 0.005(2) 0.022(2) 0.006(2)
C15B 0.047(3) 0.034(3) 0.031(3) 0.006(2) 0.014(2) 0.012(2)
C16B 0.028(2) 0.029(3) 0.022(2) 0.001(2) 0.0057(19) 0.006(2)
C17B 0.025(2) 0.021(2) 0.024(2) 0.0031(18) 0.0035(18) 0.0082(18)
C18B 0.0212(18) 0.0174(19) 0.0173(19) -0.0015(16) -0.0009(15) 0.0032(15)
N5B 0.0248(18) 0.025(2) 0.028(2) -0.0004(17) 0.0066(15) 0.0008(16)
C19B 0.025(2) 0.018(2) 0.028(2) 0.0023(19) 0.0042(19) 0.0036(18)
C20B 0.026(3) 0.026(4) 0.021(2) -0.003(2) 0.0049(18) 0.002(2)
C21B 0.027(2) 0.028(3) 0.035(3) -0.002(2) 0.009(2) 0.002(2)
C22B 0.026(2) 0.024(2) 0.040(3) -0.003(2) 0.007(2) 0.002(2)
C23B 0.022(2) 0.024(3) 0.035(3) 0.000(2) 0.004(2) 0.0050(19)
C24B 0.024(3) 0.018(2) 0.026(3) -0.001(2) 0.008(2) 0.003(2)
N6B 0.0273(19) 0.026(2) 0.0213(18) -0.0018(15) 0.0027(15) 0.0033(16)
N1 0.0241(19) 0.022(2) 0.024(2) -0.0090(16) 0.0057(15) -0.0014(15)
C1 0.032(3) 0.027(3) 0.040(3) -0.012(2) 0.012(2) -0.012(2)
C2 0.038(3) 0.045(3) 0.050(3) -0.017(3) 0.027(3) -0.008(3)
C3 0.060(4) 0.049(4) 0.043(3) -0.007(3) 0.032(3) -0.010(3)
C4 0.051(3) 0.040(5) 0.034(3) 0.004(2) 0.019(3) -0.008(3)
C5 0.027(2) 0.021(2) 0.022(2) -0.0044(19) 0.0045(18) -0.007(2)
C6 0.020(4) 0.023(3) 0.023(3) -0.003(3) 0.0003(16) -0.006(2)
N2 0.0240(18) 0.0213(19) 0.0183(18) -0.0037(15) 0.0023(15) 0.0022(15)
C7 0.019(2) 0.015(2) 0.027(2) 0.0003(18) -0.0006(18) -0.0018(18)
C8 0.030(4) 0.031(4) 0.030(3) -0.005(2) 0.008(2) -0.001(2)
C9 0.024(2) 0.034(3) 0.044(3) -0.007(3) 0.017(2) -0.004(2)
C10 0.028(2) 0.025(3) 0.067(4) 0.006(3) 0.020(3) 0.005(2)
C11 0.029(3) 0.022(2) 0.054(3) 0.016(2) 0.012(2) 0.005(2)
C12 0.019(3) 0.015(2) 0.036(3) 0.003(2) 0.002(2) -0.004(2)
N3 0.0240(19) 0.0227(19) 0.0274(19) 0.0080(16) 0.0035(15) -0.0018(15)
N1B 0.0241(19) 0.022(2) 0.024(2) -0.0090(16) 0.0057(15) -0.0014(15)
C1B 0.032(3) 0.027(3) 0.040(3) -0.012(2) 0.012(2) -0.012(2)
C2B 0.038(3) 0.045(3) 0.050(3) -0.017(3) 0.027(3) -0.008(3)
C3B 0.060(4) 0.049(4) 0.043(3) -0.007(3) 0.032(3) -0.010(3)
C4B 0.051(3) 0.040(5) 0.034(3) 0.004(2) 0.019(3) -0.008(3)
C5B 0.027(2) 0.021(2) 0.022(2) -0.0044(19) 0.0045(18) -0.007(2)
C6B 0.020(4) 0.023(3) 0.023(3) -0.003(3) 0.0003(16) -0.006(2)
N2B 0.0240(18) 0.0213(19) 0.0183(18) -0.0037(15) 0.0023(15) 0.0022(15)
C7B 0.019(2) 0.015(2) 0.027(2) 0.0003(18) -0.0006(18) -0.0018(18)
C8B 0.030(4) 0.031(4) 0.030(3) -0.005(2) 0.008(2) -0.001(2)
C9B 0.024(2) 0.034(3) 0.044(3) -0.007(3) 0.017(2) -0.004(2)
C10B 0.028(2) 0.025(3) 0.067(4) 0.006(3) 0.020(3) 0.005(2)
C11B 0.029(3) 0.022(2) 0.054(3) 0.016(2) 0.012(2) 0.005(2)
C12B 0.019(3) 0.015(2) 0.036(3) 0.003(2) 0.002(2) -0.004(2)
N3B 0.0240(19) 0.0227(19) 0.0274(19) 0.0080(16) 0.0035(15) -0.0018(15)
N7 0.0285(18) 0.035(2) 0.0209(17) -0.0007(16) 0.0012(14) -0.0040(16)
C25 0.069(4) 0.046(3) 0.026(2) 0.000(2) 0.000(2) 0.021(3)
O3 0.105(3) 0.064(3) 0.085(3) 0.021(2) 0.041(3) -0.017(3)
O1 0.0425(18) 0.0351(17) 0.0285(15) -0.0120(14) -0.0048(14) 0.0141(15)
O2 0.129(10) 0.117(9) 0.080(7) 0.009(7) 0.026(7) 0.003(7)

loop_
_atom_type_symbol
_atom_type_description
_atom_type_scat_dispersion_real
_atom_type_scat_dispersion_imag
_atom_type_scat_source
C C 0.0033 0.0016 'International Tables Vol C Tables 4.2.6.8 and 6.1.1.4'
H H 0 0 'International Tables Vol C Tables 4.2.6.8 and 6.1.1.4'
N N 0.0061 0.0033 'International Tables Vol C Tables 4.2.6.8 and 6.1.1.4'
Cl Cl 0.1484 0.1585 'International Tables Vol C Tables 4.2.6.8 and 6.1.1.4'
Mn Mn 0.3368 0.7283 'International Tables Vol C Tables 4.2.6.8 and 6.1.1.4'
O O 0.0106 0.006 'International Tables Vol C Tables 4.2.6.8 and 6.1.1.4'

loop_
_geom_angle_atom_site_label_1
_geom_angle_atom_site_label_2
_geom_angle_atom_site_label_3
_geom_angle
N2B Mn1 N5B 132.4(7)
N2B Mn1 N2 49.4(5)
N5B Mn1 N2 97.4(6)
N2B Mn1 N7 101.9(6)
N5B Mn1 N7 117.4(3)
N2 Mn1 N7 97.31(13)
N2B Mn1 N5 95.3(6)
N5B Mn1 N5 48.6(3)
N2 Mn1 N5 94.93(13)
N7 Mn1 N5 162.71(13)
N2B Mn1 O1 117.2(5)
N5B Mn1 O1 91.4(5)
N2 Mn1 O1 166.37(14)
N7 Mn1 O1 87.83(13)
N5 Mn1 O1 83.03(13)
N2B Mn1 N1 24.3(5)
N5B Mn1 N1 142.6(3)
N2 Mn1 N1 73.69(14)
N7 Mn1 N1 99.96(13)
N5 Mn1 N1 95.16(13)
O1 Mn1 N1 93.03(13)
N2B Mn1 N4 147.4(5)
N5B Mn1 N4 25.2(3)
N2 Mn1 N4 100.17(13)
N7 Mn1 N4 92.24(13)
N5 Mn1 N4 73.56(14)
O1 Mn1 N4 92.19(12)
N1 Mn1 N4 166.90(13)
C17 N4 C13 117.8(4)
C17 N4 Mn1 114.9(3)
C13 N4 Mn1 127.3(3)
N4 C13 C14 123.7(5)
N4 C13 H13 118.1
C14 C13 H13 118.1
C13 C14 C15 118.0(5)
C13 C14 H14 121
C15 C14 H14 121
C16 C15 C14 118.5(5)
C16 C15 H15 120.8
C14 C15 H15 120.8
C17 C16 C15 119.9(5)
C17 C16 H16 120.1
C15 C16 H16 120.1
N4 C17 C16 122.2(4)
N4 C17 C18 114.3(4)
C16 C17 C18 123.5(4)
N5 C18 N6 111.1(4)
N5 C18 C17 122.6(4)
N6 C18 C17 126.1(4)
C18 N5 C19 106.4(4)
C18 N5 Mn1 114.3(3)
C19 N5 Mn1 139.2(3)
N5 C19 C20 132.0(4)
N5 C19 C24 109.0(4)
C20 C19 C24 119.0(4)
C21 C20 C19 118.0(4)
C21 C20 H20 121
C19 C20 H20 121
C20 C21 C22 122.0(5)
C20 C21 H21 119
C22 C21 H21 119
C23 C22 C21 121.3(5)
C23 C22 H22 119.4
C21 C22 H22 119.4
C22 C23 C24 118.3(4)
C22 C23 H23 120.9
C24 C23 H23 120.9
N6 C24 C23 133.8(4)
N6 C24 C19 104.7(4)
C23 C24 C19 121.5(4)
C18 N6 C24 108.7(4)
C18 N6 H6 125.6
C24 N6 H6 125.6
C17B N4B C13B 117.7(4)
N4B C13B C14B 123.7(5)
N4B C13B H13B 118.2
C14B C13B H13B 118.2
C13B C14B C15B 118.0(5)
C13B C14B H14B 121
C15B C14B H14B 121
C16B C15B C14B 118.5(5)
C16B C15B H15B 120.8
C14B C15B H15B 120.8
C17B C16B C15B 119.9(5)
C17B C16B H16B 120.1
C15B C16B H16B 120.1
N4B C17B C16B 122.1(5)
N4B C17B C18B 114.3(4)
C16B C17B C18B 123.4(5)
N5B C18B N6B 111.1(4)
N5B C18B C17B 122.7(4)
N6B C18B C17B 126.0(4)
C18B N5B C19B 106.4(4)
C18B N5B Mn1 124.0(5)
C19B N5B Mn1 129.0(5)
N5B C19B C20B 132.0(5)
N5B C19B C24B 109.0(4)
C20B C19B C24B 119.0(4)
C21B C20B C19B 118.0(5)
C21B C20B H20B 121
C19B C20B H20B 121
C20B C21B C22B 121.9(5)
C20B C21B H21B 119
C22B C21B H21B 119
C23B C22B C21B 121.3(5)
C23B C22B H22B 119.4
C21B C22B H22B 119.4
C22B C23B C24B 118.3(5)
C22B C23B H23B 120.9
C24B C23B H23B 120.9
N6B C24B C23B 133.8(5)
N6B C24B C19B 104.6(4)
C23B C24B C19B 121.5(5)
C18B N6B C24B 108.7(4)
C18B N6B H6B 125.7
C24B N6B H6B 125.7
C1 N1 C5 118.3(4)
C1 N1 Mn1 126.4(3)
C5 N1 Mn1 115.3(3)
N1 C1 C2 122.5(5)
N1 C1 H1 118.8
C2 C1 H1 118.8
C3 C2 C1 119.5(5)
C3 C2 H2 120.3
C1 C2 H2 120.3
C2 C3 C4 119.7(5)
C2 C3 H3 120.2
C4 C3 H3 120.2
C3 C4 C5 118.6(6)
C3 C4 H4 120.7
C5 C4 H4 120.7
N1 C5 C4 121.4(5)
N1 C5 C6 114.8(4)
C4 C5 C6 123.8(5)
N2 C6 N3 117.2(5)
N2 C6 C5 119.1(4)
N3 C6 C5 123.8(4)
C6 N2 C7 103.4(4)
C6 N2 Mn1 117.0(3)
C7 N2 Mn1 139.4(3)
N2 C7 C8 130.6(4)
N2 C7 C12 107.5(4)
C8 C7 C12 122.0(4)
C9 C8 C7 117.5(5)
C9 C8 H8 121.2
C7 C8 H8 121.2
C8 C9 C10 121.1(5)
C8 C9 H9 119.5
C10 C9 H9 119.5
C11 C10 C9 121.8(5)
C11 C10 H10 119.1
C9 C10 H10 119.1
C10 C11 C12 118.1(5)
C10 C11 H11 120.9
C12 C11 H11 120.9
N3 C12 C11 130.7(5)
N3 C12 C7 109.8(4)
C11 C12 C7 119.5(6)
C6 N3 C12 102.2(4)
C1B N1B C5B 116(2)
N1B C1B C2B 127(3)
N1B C1B H1B 116.5
C2B C1B H1B 116.5
C1B C2B C3B 118(2)
C1B C2B H2B 120.9
C3B C2B H2B 120.9
C4B C3B C2B 115(2)
C4B C3B H3B 122.4
C2B C3B H3B 122.4
C3B C4B C5B 124(2)
C3B C4B H4B 118.2
C5B C4B H4B 118.2
N1B C5B C4B 120.0(19)
N1B C5B C6B 112.4(16)
C4B C5B C6B 127.6(18)
N3B C6B N2B 117.8(17)
N3B C6B C5B 121.3(16)
N2B C6B C5B 120.9(16)
C7B N2B C6B 102.3(15)
C7B N2B Mn1 132.2(14)
C6B N2B Mn1 125.5(13)
N2B C7B C8B 130.4(19)
N2B C7B C12B 108.4(15)
C8B C7B C12B 120.7(17)
C9B C8B C7B 119(2)
C9B C8B H8B 120.6
C7B C8B H8B 120.6
C8B C9B C10B 121(2)
C8B C9B H9B 119.6
C10B C9B H9B 119.6
C11B C10B C9B 120(2)
C11B C10B H10B 119.9
C9B C10B H10B 119.9
C10B C11B C12B 120(2)
C10B C11B H11B 120.2
C12B C11B H11B 120.2
N3B C12B C11B 129(2)
N3B C12B C7B 109.4(17)
C11B C12B C7B 118(2)
C6B N3B C12B 100.7(15)
C25 N7 Mn1 149.3(4)
N7 C25 O3 178.4(6)
Mn1 O1 H1O 114(3)
Mn1 O1 H2O 121(3)
H1O O1 H2O 108(5)
H3O O2 H4O 101(3)

loop_
_geom_bond_atom_site_label_1
_geom_bond_atom_site_label_2
_geom_bond_distance
Mn1 N2B 2.039(17)
Mn1 N5B 2.161(10)
Mn1 N2 2.198(3)
Mn1 N7 2.199(4)
Mn1 N5 2.216(4)
Mn1 O1 2.220(3)
Mn1 N1 2.293(4)
Mn1 N4 2.337(4)
N4 C17 1.343(5)
N4 C13 1.350(6)
C13 C14 1.373(7)
C13 H13 0.93
C14 C15 1.395(7)
C14 H14 0.93
C15 C16 1.389(7)
C15 H15 0.93
C16 C17 1.372(6)
C16 H16 0.93
C17 C18 1.446(7)
C18 N5 1.345(5)
C18 N6 1.355(5)
N5 C19 1.367(6)
C19 C20 1.388(6)
C19 C24 1.435(6)
C20 C21 1.376(6)
C20 H20 0.93
C21 C22 1.399(6)
C21 H21 0.93
C22 C23 1.351(7)
C22 H22 0.93
C23 C24 1.380(6)
C23 H23 0.93
C24 N6 1.371(6)
N6 H6 0.86
N4B C17B 1.343(6)
N4B C13B 1.350(6)
C13B C14B 1.373(7)
C13B H13B 0.93
C14B C15B 1.395(7)
C14B H14B 0.93
C15B C16B 1.389(7)
C15B H15B 0.93
C16B C17B 1.373(6)
C16B H16B 0.93
C17B C18B 1.447(7)
C18B N5B 1.345(6)
C18B N6B 1.356(5)
N5B C19B 1.367(6)
C19B C20B 1.388(6)
C19B C24B 1.435(6)
C20B C21B 1.376(6)
C20B H20B 0.93
C21B C22B 1.399(6)
C21B H21B 0.93
C22B C23B 1.351(7)
C22B H22B 0.93
C23B C24B 1.380(6)
C23B H23B 0.93
C24B N6B 1.371(6)
N6B H6B 0.86
N1 C1 1.335(6)
N1 C5 1.361(6)
C1 C2 1.375(8)
C1 H1 0.93
C2 C3 1.370(8)
C2 H2 0.93
C3 C4 1.372(9)
C3 H3 0.93
C4 C5 1.400(7)
C4 H4 0.93
C5 C6 1.472(7)
C6 N2 1.337(6)
C6 N3 1.347(6)
N2 C7 1.389(6)
C7 C8 1.405(7)
C7 C12 1.407(7)
C8 C9 1.371(7)
C8 H8 0.93
C9 C10 1.408(7)
C9 H9 0.93
C10 C11 1.382(7)
C10 H10 0.93
C11 C12 1.403(7)
C11 H11 0.93
C12 N3 1.379(7)
N1B C1B 1.34(2)
N1B C5B 1.337(17)
C1B C2B 1.37(2)
C1B H1B 0.93
C2B C3B 1.39(2)
C2B H2B 0.93
C3B C4B 1.38(2)
C3B H3B 0.93
C4B C5B 1.404(19)
C4B H4B 0.93
C5B C6B 1.479(19)
C6B N3B 1.349(17)
C6B N2B 1.354(18)
N2B C7B 1.354(17)
C7B C8B 1.402(19)
C7B C12B 1.410(19)
C8B C9B 1.361(19)
C8B H8B 0.93
C9B C10B 1.402(19)
C9B H9B 0.93
C10B C11B 1.372(18)
C10B H10B 0.93
C11B C12B 1.402(19)
C11B H11B 0.93
C12B N3B 1.381(19)
N7 C25 1.079(6)
C25 O3 1.266(7)
O1 H1O 0.822(19)
O1 H2O 0.827(19)
O2 H3O 0.84(2)
O2 H4O 0.84(2)

loop_
_geom_torsion_atom_site_label_1
_geom_torsion_atom_site_label_2
_geom_torsion_atom_site_label_3
_geom_torsion_atom_site_label_4
_geom_torsion
N2B Mn1 N4 C17 -75.7(11)
N5B Mn1 N4 C17 -8.5(13)
N2 Mn1 N4 C17 -94.2(3)
N7 Mn1 N4 C17 167.9(3)
N5 Mn1 N4 C17 -2.0(3)
O1 Mn1 N4 C17 80.0(3)
N1 Mn1 N4 C17 -33.4(7)
N2B Mn1 N4 C13 102.6(11)
N5B Mn1 N4 C13 169.8(14)
N2 Mn1 N4 C13 84.1(4)
N7 Mn1 N4 C13 -13.8(4)
N5 Mn1 N4 C13 176.2(4)
O1 Mn1 N4 C13 -101.7(4)
N1 Mn1 N4 C13 144.9(5)
C17 N4 C13 C14 0.4(7)
Mn1 N4 C13 C14 -177.9(4)
N4 C13 C14 C15 0.0(7)
C13 C14 C15 C16 -0.3(7)
C14 C15 C16 C17 0.2(9)
C13 N4 C17 C16 -0.5(7)
Mn1 N4 C17 C16 178.0(4)
C13 N4 C17 C18 -178.5(4)
Mn1 N4 C17 C18 -0.1(5)
C15 C16 C17 N4 0.2(9)
C15 C16 C17 C18 178.1(5)
N4 C17 C18 N5 4.0(7)
C16 C17 C18 N5 -174.0(5)
N4 C17 C18 N6 -179.3(4)
C16 C17 C18 N6 2.6(8)
N6 C18 N5 C19 -1.1(5)
C17 C18 N5 C19 176.0(4)
N6 C18 N5 Mn1 177.0(3)
C17 C18 N5 Mn1 -5.9(6)
N2B Mn1 N5 C18 152.7(6)
N5B Mn1 N5 C18 7.6(8)
N2 Mn1 N5 C18 103.1(3)
N7 Mn1 N5 C18 -31.9(6)
O1 Mn1 N5 C18 -90.4(3)
N1 Mn1 N5 C18 177.1(3)
N4 Mn1 N5 C18 3.9(3)
N2B Mn1 N5 C19 -30.1(7)
N5B Mn1 N5 C19 -175.2(9)
N2 Mn1 N5 C19 -79.7(4)
N7 Mn1 N5 C19 145.4(5)
O1 Mn1 N5 C19 86.8(4)
N1 Mn1 N5 C19 -5.6(4)
N4 Mn1 N5 C19 -178.8(5)
C18 N5 C19 C20 -178.1(7)
Mn1 N5 C19 C20 4.5(9)
C18 N5 C19 C24 0.7(6)
Mn1 N5 C19 C24 -176.6(4)
N5 C19 C20 C21 178.2(6)
C24 C19 C20 C21 -0.5(11)
C19 C20 C21 C22 -0.1(11)
C20 C21 C22 C23 0.3(9)
C21 C22 C23 C24 0.0(7)
C22 C23 C24 N6 -178.0(6)
C22 C23 C24 C19 -0.6(8)
N5 C19 C24 N6 -0.1(6)
C20 C19 C24 N6 178.9(6)
N5 C19 C24 C23 -178.1(5)
C20 C19 C24 C23 0.9(9)
N5 C18 N6 C24 1.1(6)
C17 C18 N6 C24 -175.9(5)
C23 C24 N6 C18 177.1(7)
C19 C24 N6 C18 -0.6(6)
C17B N4B C13B C14B 4(7)
N4B C13B C14B C15B -2(8)
C13B C14B C15B C16B -1(6)
C14B C15B C16B C17B 3(6)
C13B N4B C17B C16B -2(4)
C13B N4B C17B C18B 174(4)
C15B C16B C17B N4B -2(5)
C15B C16B C17B C18B -177(3)
N4B C17B C18B N5B -3(3)
C16B C17B C18B N5B 173(3)
N4B C17B C18B N6B -178(2)
C16B C17B C18B N6B -2(3)
N6B C18B N5B C19B 0(2)
C17B C18B N5B C19B -175(2)
N6B C18B N5B Mn1 -172.3(15)
C17B C18B N5B Mn1 12(3)
N2B Mn1 N5B C18B -60(2)
N2 Mn1 N5B C18B -99.5(18)
N7 Mn1 N5B C18B 158.3(16)
N5 Mn1 N5B C18B -9.4(15)
O1 Mn1 N5B C18B 70.1(18)
N1 Mn1 N5B C18B -27(2)
N4 Mn1 N5B C18B 162(3)
N2B Mn1 N5B C19B 129.8(19)
N2 Mn1 N5B C19B 90(2)
N7 Mn1 N5B C19B -12(2)
N5 Mn1 N5B C19B -180(2)
O1 Mn1 N5B C19B -100(2)
N1 Mn1 N5B C19B 162.9(15)
N4 Mn1 N5B C19B -8.0(13)
C18B N5B C19B C20B 180(3)
Mn1 N5B C19B C20B -9(4)
C18B N5B C19B C24B 3(3)
Mn1 N5B C19B C24B 174(2)
N5B C19B C20B C21B -179(3)
C24B C19B C20B C21B -2(4)
C19B C20B C21B C22B 1(5)
C20B C21B C22B C23B 2(5)
C21B C22B C23B C24B -2(4)
C22B C23B C24B N6B -175(3)
C22B C23B C24B C19B 0(4)
N5B C19B C24B N6B -4(3)
C20B C19B C24B N6B 178(3)
N5B C19B C24B C23B 180(3)
C20B C19B C24B C23B 2(4)
N5B C18B N6B C24B -3(3)
C17B C18B N6B C24B 172(3)
C23B C24B N6B C18B 180(3)
C19B C24B N6B C18B 4(3)
N2B Mn1 N1 C1 175.4(15)
N5B Mn1 N1 C1 96.8(9)
N2 Mn1 N1 C1 177.5(4)
N7 Mn1 N1 C1 -87.7(4)
N5 Mn1 N1 C1 83.9(4)
O1 Mn1 N1 C1 0.6(4)
N4 Mn1 N1 C1 114.0(6)
N2B Mn1 N1 C5 -2.9(14)
N5B Mn1 N1 C5 -81.5(9)
N2 Mn1 N1 C5 -0.8(3)
N7 Mn1 N1 C5 94.0(3)
N5 Mn1 N1 C5 -94.4(3)
O1 Mn1 N1 C5 -177.7(3)
N4 Mn1 N1 C5 -64.3(7)
C5 N1 C1 C2 -0.1(7)
Mn1 N1 C1 C2 -178.4(4)
N1 C1 C2 C3 -0.8(8)
C1 C2 C3 C4 1.9(10)
C2 C3 C4 C5 -2.0(13)
C1 N1 C5 C4 0.0(8)
Mn1 N1 C5 C4 178.5(6)
C1 N1 C5 C6 -179.9(9)
Mn1 N1 C5 C6 -1.4(9)
C3 C4 C5 N1 1.0(12)
C3 C4 C5 C6 -179.0(11)
N1 C5 C6 N2 4.4(18)
C4 C5 C6 N2 -175.5(11)
N1 C5 C6 N3 -175.8(12)
C4 C5 C6 N3 4(2)
N3 C6 N2 C7 -0.5(16)
C5 C6 N2 C7 179.2(12)
N3 C6 N2 Mn1 175.0(10)
C5 C6 N2 Mn1 -5.3(18)
N2B Mn1 N2 C6 4.3(12)
N5B Mn1 N2 C6 146.0(10)
N7 Mn1 N2 C6 -95.1(10)
N5 Mn1 N2 C6 97.2(10)
O1 Mn1 N2 C6 16.5(12)
N1 Mn1 N2 C6 3.2(10)
N4 Mn1 N2 C6 171.3(10)
N2B Mn1 N2 C7 177.6(9)
N5B Mn1 N2 C7 -40.7(5)
N7 Mn1 N2 C7 78.2(4)
N5 Mn1 N2 C7 -89.6(4)
O1 Mn1 N2 C7 -170.3(4)
N1 Mn1 N2 C7 176.5(4)
N4 Mn1 N2 C7 -15.4(4)
C6 N2 C7 C8 -179.2(11)
Mn1 N2 C7 C8 6.9(9)
C6 N2 C7 C12 1.2(10)
Mn1 N2 C7 C12 -172.6(4)
N2 C7 C8 C9 -179.0(5)
C12 C7 C8 C9 0.5(11)
C7 C8 C9 C10 -0.2(11)
C8 C9 C10 C11 0.3(9)
C9 C10 C11 C12 -0.6(8)
C10 C11 C12 N3 -178.7(7)
C10 C11 C12 C7 0.9(9)
N2 C7 C12 N3 -1.6(7)
C8 C7 C12 N3 178.8(6)
N2 C7 C12 C11 178.8(6)
C8 C7 C12 C11 -0.8(10)
N2 C6 N3 C12 -0.4(16)
C5 C6 N3 C12 179.8(14)
C11 C12 N3 C6 -179.2(11)
C7 C12 N3 C6 1.2(11)
C5B N1B C1B C2B 4(8)
N1B C1B C2B C3B -2(9)
C1B C2B C3B C4B 1(7)
C2B C3B C4B C5B -2(8)
C1B N1B C5B C4B -4(6)
C1B N1B C5B C6B 177(7)
C3B C4B C5B N1B 4(8)
C3B C4B C5B C6B -178(8)
N1B C5B C6B N3B -179(8)
C4B C5B C6B N3B 3(15)
N1B C5B C6B N2B 4(12)
C4B C5B C6B N2B -175(7)
N3B C6B N2B C7B 4(11)
C5B C6B N2B C7B -178(8)
N3B C6B N2B Mn1 -176(5)
C5B C6B N2B Mn1 1(13)
N5B Mn1 N2B C7B 119(2)
N2 Mn1 N2B C7B 175(3)
N7 Mn1 N2B C7B -95(2)
N5 Mn1 N2B C7B 83(2)
O1 Mn1 N2B C7B -2(2)
N1 Mn1 N2B C7B -7.3(15)
N4 Mn1 N2B C7B 150.9(17)
N5B Mn1 N2B C6B -60(7)
N2 Mn1 N2B C6B -4(7)
N7 Mn1 N2B C6B 86(7)
N5 Mn1 N2B C6B -96(7)
O1 Mn1 N2B C6B 179(7)
N1 Mn1 N2B C6B 174(7)
N4 Mn1 N2B C6B -28(7)
C6B N2B C7B C8B 178(6)
Mn1 N2B C7B C8B -1(5)
C6B N2B C7B C12B -10(7)
Mn1 N2B C7B C12B 171(3)
N2B C7B C8B C9B 174(3)
C12B C7B C8B C9B 3(6)
C7B C8B C9B C10B 7(6)
C8B C9B C10B C11B -4(5)
C9B C10B C11B C12B -9(5)
C10B C11B C12B N3B 172(4)
C10B C11B C12B C7B 17(7)
N2B C7B C12B N3B 13(5)
C8B C7B C12B N3B -174(3)
N2B C7B C12B C11B 173(4)
C8B C7B C12B C11B -15(7)
N2B C6B N3B C12B 3(11)
C5B C6B N3B C12B -174(9)
C11B C12B N3B C6B -166(8)
C7B C12B N3B C6B -9(7)
N2B Mn1 N7 C25 -163.5(9)
N5B Mn1 N7 C25 -11.3(10)
N2 Mn1 N7 C25 -113.6(8)
N5 Mn1 N7 C25 21.2(10)
O1 Mn1 N7 C25 79.1(8)
N1 Mn1 N7 C25 171.8(8)
N4 Mn1 N7 C25 -13.0(8)
